data_4085982
loop_
_publ_author_name
'Dub, Pavel A.'
'Scott, Brian L.'
'Gordon, John C.'

_publ_section_title
;
 Air-Stable NNS (ENENES) Ligands and Their Well-Defined Ruthenium and
 Iridium Complexes for Molecular Catalysis
;
_journal_issue 18
_journal_name_full Organometallics
_journal_page_first 4464
_journal_paper_doi 10.1021/acs.organomet.5b00432
_journal_volume 34
_journal_year 2015
_chemical_formula_sum 'C32 H37 Cl2 N2 O P Ru S'
_chemical_formula_weight 700.64
_chemical_name_systematic
; 
 ? 
;
_space_group_IT_number 2
_symmetry_cell_setting triclinic
_symmetry_space_group_name_Hall '-P 1'
_symmetry_space_group_name_H-M 'P -1'
_atom_sites_solution_hydrogens geom
_atom_sites_solution_primary direct
_atom_sites_solution_secondary difmap
_audit_creation_method SHELXL-97
_cell_angle_alpha 92.788(2)
_cell_angle_beta 95.182(2)
_cell_angle_gamma 104.941(2)
_cell_formula_units_Z 2
_cell_length_a 9.766(2)
_cell_length_b 10.607(2)
_cell_length_c 15.337(4)
_cell_measurement_temperature 140(1)
_cell_volume 1524.5(6)
_computing_cell_refinement 'SAINT+, v. 7.66a (Bruker AXS, 2009)'
_computing_data_collection 'APEX II, v. 7.0 (Bruker AXS, 2009)'
_computing_data_reduction 'SAINT+, v. 7.66a (Bruker AXS, 2009)'
_computing_molecular_graphics 'SHELXTL, v. 6.14, (Bruker AXS, 2000)'
_computing_publication_material 'SHELXTL, v. 6.14, (Bruker AXS, 2000)'
_computing_structure_refinement 'SHELXL-97 (Sheldrick, 1997)'
_computing_structure_solution 'SHELXS-97 (Sheldrick, 1990)'
_diffrn_ambient_temperature 140(1)
_diffrn_measured_fraction_theta_full 0.997
_diffrn_measured_fraction_theta_max 0.914
_diffrn_measurement_device_type 'Bruker D8 with APEXII CCD'
_diffrn_measurement_method '\w scans'
_diffrn_radiation_monochromator graphite
_diffrn_radiation_source 'fine-focus sealed tube'
_diffrn_radiation_type MoK\a
_diffrn_radiation_wavelength 0.71073
_diffrn_reflns_av_R_equivalents 0.0156
_diffrn_reflns_av_sigmaI/netI 0.0181
_diffrn_reflns_limit_h_max 13
_diffrn_reflns_limit_h_min -13
_diffrn_reflns_limit_k_max 14
_diffrn_reflns_limit_k_min -13
_diffrn_reflns_limit_l_max 20
_diffrn_reflns_limit_l_min -20
_diffrn_reflns_number 17671
_diffrn_reflns_theta_full 25.00
_diffrn_reflns_theta_max 28.55
_diffrn_reflns_theta_min 1.99
_diffrn_standards_decay_% 0
_diffrn_standards_interval_count 0
_diffrn_standards_interval_time 0
_diffrn_standards_number 0
_exptl_absorpt_coefficient_mu 0.840
_exptl_absorpt_correction_T_max 0.9513
_exptl_absorpt_correction_T_min 0.7089
_exptl_absorpt_correction_type multi-scan
_exptl_absorpt_process_details 'SADABS v. 2.03 (Sheldrick, 2008)'
_exptl_crystal_colour orange
_exptl_crystal_density_diffrn 1.526
_exptl_crystal_density_method 'not measured'
_exptl_crystal_description slab
_exptl_crystal_F_000 720
_exptl_crystal_size_max 0.44
_exptl_crystal_size_mid 0.18
_exptl_crystal_size_min 0.06
_refine_diff_density_max 0.457
_refine_diff_density_min -0.471
_refine_diff_density_rms 0.057
_refine_ls_extinction_method none
_refine_ls_goodness_of_fit_ref 1.659
_refine_ls_hydrogen_treatment constr
_refine_ls_matrix_type full
_refine_ls_number_parameters 361
_refine_ls_number_reflns 7108
_refine_ls_number_restraints 0
_refine_ls_restrained_S_all 1.659
_refine_ls_R_factor_all 0.0209
_refine_ls_R_factor_gt 0.0195
_refine_ls_shift/su_max 0.001
_refine_ls_shift/su_mean 0.000
_refine_ls_structure_factor_coef Fsqd
_refine_ls_weighting_details 'calc w=1/[\s^2^(Fo^2^)+(0.0225P)^2^+0.0000P] where P=(Fo^2^+2Fc^2^)/3'
_refine_ls_weighting_scheme calc
_refine_ls_wR_factor_gt 0.0577
_refine_ls_wR_factor_ref 0.0584
_reflns_number_gt 6743
_reflns_number_total 7108
_reflns_threshold_expression >2sigma(I)
_cod_data_source_file om5b00432_si_002.cif
_cod_data_source_block apx1859
_cod_depositor_comments 'Adding full bibliography for 4085982--4085994.cif.'
_cod_original_cell_volume 1524.6(6)
_cod_database_code 4085982

loop_
_symmetry_equiv_pos_as_xyz
'x, y, z'
'-x, -y, -z'

loop_
_atom_site_label
_atom_site_type_symbol
_atom_site_fract_x
_atom_site_fract_y
_atom_site_fract_z
_atom_site_U_iso_or_equiv
_atom_site_adp_type
_atom_site_occupancy
_atom_site_symmetry_multiplicity
_atom_site_calc_flag
_atom_site_refinement_flags
Ru1 Ru 0.655658(10) 0.838155(10) 0.155336(6) 0.00835(4) Uani 1 1 d .
Cl1 Cl 0.77731(4) 0.66922(3) 0.13206(2) 0.01395(7) Uani 1 1 d .
Cl2 Cl 0.51787(3) 0.99825(3) 0.14356(2) 0.01173(7) Uani 1 1 d .
P1 P 0.77249(4) 0.88744(3) 0.29720(2) 0.00935(7) Uani 1 1 d .
S1 S 0.84046(3) 0.96598(3) 0.08985(2) 0.00981(7) Uani 1 1 d .
N1 N 0.55885(12) 0.79109(11) 0.02338(7) 0.0116(2) Uani 1 1 d .
H1 H 0.5102 0.8518 0.0112 0.014 Uiso 1 1 calc R
N2 N 0.46079(12) 0.68868(11) 0.18236(8) 0.0128(2) Uani 1 1 d .
O1 O 0.29812(12) 0.52583(11) 0.30822(8) 0.0270(3) Uani 1 1 d .
C1 C 0.87480(14) 1.14046(13) 0.10152(9) 0.0120(3) Uani 1 1 d .
C2 C 0.83394(14) 1.20206(14) 0.17283(9) 0.0142(3) Uani 1 1 d .
H2 H 0.7834 1.1527 0.2137 0.017 Uiso 1 1 calc R
C3 C 0.86895(15) 1.33787(14) 0.18277(10) 0.0169(3) Uani 1 1 d .
H3 H 0.8408 1.3795 0.2301 0.020 Uiso 1 1 calc R
C4 C 0.94573(15) 1.41158(14) 0.12236(10) 0.0185(3) Uani 1 1 d .
H4 H 0.9687 1.5025 0.1291 0.022 Uiso 1 1 calc R
C5 C 0.98826(16) 1.34978(14) 0.05198(10) 0.0184(3) Uani 1 1 d .
H5 H 1.0409 1.3992 0.0120 0.022 Uiso 1 1 calc R
C6 C 0.95237(15) 1.21412(14) 0.04113(9) 0.0151(3) Uani 1 1 d .
H6 H 0.9801 1.1726 -0.0064 0.018 Uiso 1 1 calc R
C7 C 0.76637(15) 0.93690(14) -0.02592(9) 0.0133(3) Uani 1 1 d .
H7A H 0.7163 1.0021 -0.0410 0.016 Uiso 1 1 calc R
H7B H 0.8428 0.9440 -0.0631 0.016 Uiso 1 1 calc R
C8 C 0.66474(15) 0.80163(14) -0.04097(9) 0.0146(3) Uani 1 1 d .
H8A H 0.6172 0.7886 -0.1003 0.018 Uiso 1 1 calc R
H8B H 0.7164 0.7356 -0.0330 0.018 Uiso 1 1 calc R
C9 C 0.45218(16) 0.66421(14) 0.01986(9) 0.0178(3) Uani 1 1 d .
H9A H 0.4989 0.5940 0.0234 0.021 Uiso 1 1 calc R
H9B H 0.3904 0.6499 -0.0349 0.021 Uiso 1 1 calc R
C10 C 0.36605(15) 0.66668(15) 0.09690(9) 0.0178(3) Uani 1 1 d .
H10A H 0.3183 0.7361 0.0921 0.021 Uiso 1 1 calc R
H10B H 0.2938 0.5843 0.0958 0.021 Uiso 1 1 calc R
C11 C 0.48620(16) 0.56204(14) 0.20945(10) 0.0184(3) Uani 1 1 d .
H11A H 0.5631 0.5808 0.2568 0.022 Uiso 1 1 calc R
H11B H 0.5170 0.5194 0.1603 0.022 Uiso 1 1 calc R
C12 C 0.35638(18) 0.46785(15) 0.23961(12) 0.0266(4) Uani 1 1 d .
H12A H 0.2839 0.4388 0.1901 0.032 Uiso 1 1 calc R
H12B H 0.3832 0.3916 0.2601 0.032 Uiso 1 1 calc R
C13 C 0.25923(16) 0.63794(15) 0.27810(10) 0.0212(3) Uani 1 1 d .
H13A H 0.2170 0.6766 0.3238 0.025 Uiso 1 1 calc R
H13B H 0.1890 0.6122 0.2272 0.025 Uiso 1 1 calc R
C14 C 0.38963(15) 0.73792(14) 0.25394(9) 0.0153(3) Uani 1 1 d .
H14A H 0.3613 0.8147 0.2357 0.018 Uiso 1 1 calc R
H14B H 0.4579 0.7647 0.3057 0.018 Uiso 1 1 calc R
C15 C 0.78480(14) 0.74645(13) 0.36191(9) 0.0133(3) Uani 1 1 d .
C16 C 0.88541(16) 0.67688(14) 0.34961(10) 0.0186(3) Uani 1 1 d .
H16 H 0.9509 0.7029 0.3093 0.022 Uiso 1 1 calc R
C17 C 0.88910(18) 0.56876(15) 0.39693(11) 0.0250(3) Uani 1 1 d .
H17 H 0.9571 0.5234 0.3882 0.030 Uiso 1 1 calc R
C18 C 0.79232(18) 0.52868(15) 0.45676(11) 0.0273(4) Uani 1 1 d .
H18 H 0.7949 0.4564 0.4882 0.033 Uiso 1 1 calc R
C19 C 0.69191(17) 0.59606(15) 0.46971(10) 0.0244(3) Uani 1 1 d .
H19 H 0.6265 0.5692 0.5100 0.029 Uiso 1 1 calc R
C20 C 0.68786(15) 0.70432(14) 0.42272(10) 0.0184(3) Uani 1 1 d .
H20 H 0.6196 0.7492 0.4320 0.022 Uiso 1 1 calc R
C21 C 0.71860(14) 0.98885(13) 0.38173(9) 0.0119(3) Uani 1 1 d .
C22 C 0.61507(15) 1.05447(14) 0.36114(9) 0.0151(3) Uani 1 1 d .
H22 H 0.5675 1.0430 0.3048 0.018 Uiso 1 1 calc R
C23 C 0.58237(16) 1.13719(15) 0.42447(10) 0.0196(3) Uani 1 1 d .
H23 H 0.5127 1.1805 0.4103 0.024 Uiso 1 1 calc R
C24 C 0.65253(16) 1.15551(15) 0.50818(10) 0.0191(3) Uani 1 1 d .
H24 H 0.6311 1.2120 0.5500 0.023 Uiso 1 1 calc R
C25 C 0.75473(15) 1.08978(14) 0.52994(9) 0.0173(3) Uani 1 1 d .
H25 H 0.8015 1.1014 0.5865 0.021 Uiso 1 1 calc R
C26 C 0.78708(15) 1.00674(14) 0.46728(9) 0.0149(3) Uani 1 1 d .
H26 H 0.8553 0.9622 0.4823 0.018 Uiso 1 1 calc R
C27 C 0.96172(14) 0.97786(13) 0.29616(9) 0.0110(3) Uani 1 1 d .
C28 C 1.04658(14) 0.92556(14) 0.24395(9) 0.0130(3) Uani 1 1 d .
H28 H 1.0089 0.8440 0.2138 0.016 Uiso 1 1 calc R
C29 C 1.18655(14) 0.99379(14) 0.23651(9) 0.0162(3) Uani 1 1 d .
H29 H 1.2425 0.9569 0.2025 0.019 Uiso 1 1 calc R
C30 C 1.24280(15) 1.11650(15) 0.27956(10) 0.0185(3) Uani 1 1 d .
H30 H 1.3366 1.1620 0.2748 0.022 Uiso 1 1 calc R
C31 C 1.15943(15) 1.17127(15) 0.32959(10) 0.0187(3) Uani 1 1 d .
H31 H 1.1966 1.2544 0.3576 0.022 Uiso 1 1 calc R
C32 C 1.02009(14) 1.10257(14) 0.33819(9) 0.0147(3) Uani 1 1 d .
H32 H 0.9649 1.1401 0.3724 0.018 Uiso 1 1 calc R

loop_
_atom_site_aniso_label
_atom_site_aniso_U_11
_atom_site_aniso_U_22
_atom_site_aniso_U_33
_atom_site_aniso_U_23
_atom_site_aniso_U_13
_atom_site_aniso_U_12
Ru1 0.00850(6) 0.00922(6) 0.00789(6) -0.00026(4) 0.00069(4) 0.00358(4)
Cl1 0.01677(17) 0.01270(16) 0.01475(16) 0.00024(12) 0.00217(12) 0.00811(13)
Cl2 0.01106(15) 0.01445(16) 0.01107(15) -0.00076(12) -0.00013(11) 0.00661(12)
P1 0.00879(16) 0.01126(16) 0.00857(16) 0.00144(13) 0.00129(12) 0.00340(13)
S1 0.01063(16) 0.01173(16) 0.00838(15) 0.00157(12) 0.00143(12) 0.00503(12)
N1 0.0123(6) 0.0127(6) 0.0101(5) -0.0016(4) 0.0001(4) 0.0044(4)
N2 0.0124(6) 0.0119(6) 0.0134(6) -0.0002(5) 0.0008(4) 0.0024(4)
O1 0.0287(6) 0.0223(6) 0.0276(6) 0.0056(5) 0.0107(5) -0.0011(5)
C1 0.0105(6) 0.0126(6) 0.0136(7) 0.0018(5) -0.0006(5) 0.0048(5)
C2 0.0126(7) 0.0176(7) 0.0124(7) 0.0022(5) 0.0011(5) 0.0039(5)
C3 0.0168(7) 0.0164(7) 0.0179(7) -0.0035(6) 0.0000(6) 0.0065(6)
C4 0.0180(7) 0.0134(7) 0.0241(8) 0.0026(6) -0.0014(6) 0.0053(6)
C5 0.0186(7) 0.0168(7) 0.0217(8) 0.0081(6) 0.0044(6) 0.0062(6)
C6 0.0159(7) 0.0165(7) 0.0162(7) 0.0037(6) 0.0046(5) 0.0086(6)
C7 0.0146(7) 0.0181(7) 0.0086(6) 0.0025(5) 0.0012(5) 0.0066(5)
C8 0.0167(7) 0.0190(7) 0.0095(6) -0.0015(5) 0.0013(5) 0.0078(6)
C9 0.0196(7) 0.0159(7) 0.0148(7) -0.0043(6) -0.0008(6) 0.0011(6)
C10 0.0142(7) 0.0189(7) 0.0158(7) -0.0018(6) -0.0017(5) -0.0018(6)
C11 0.0209(8) 0.0114(7) 0.0221(8) 0.0017(6) 0.0035(6) 0.0025(6)
C12 0.0302(9) 0.0159(8) 0.0318(9) 0.0041(7) 0.0111(7) -0.0004(7)
C13 0.0160(7) 0.0243(8) 0.0200(8) -0.0020(6) 0.0045(6) -0.0006(6)
C14 0.0138(7) 0.0169(7) 0.0144(7) -0.0006(6) 0.0022(5) 0.0024(5)
C15 0.0142(7) 0.0130(7) 0.0111(6) 0.0022(5) -0.0018(5) 0.0016(5)
C16 0.0215(7) 0.0181(7) 0.0168(7) 0.0029(6) -0.0005(6) 0.0068(6)
C17 0.0299(9) 0.0190(8) 0.0272(9) 0.0042(7) -0.0045(7) 0.0103(7)
C18 0.0355(9) 0.0174(8) 0.0257(9) 0.0095(7) -0.0060(7) 0.0027(7)
C19 0.0249(8) 0.0223(8) 0.0196(8) 0.0088(6) -0.0017(6) -0.0053(6)
C20 0.0156(7) 0.0200(7) 0.0173(7) 0.0042(6) 0.0003(6) 0.0010(6)
C21 0.0112(6) 0.0138(7) 0.0096(6) 0.0004(5) 0.0028(5) 0.0008(5)
C22 0.0151(7) 0.0195(7) 0.0113(7) -0.0009(6) 0.0004(5) 0.0063(6)
C23 0.0201(8) 0.0243(8) 0.0169(7) -0.0024(6) 0.0002(6) 0.0115(6)
C24 0.0210(8) 0.0229(8) 0.0140(7) -0.0042(6) 0.0043(6) 0.0068(6)
C25 0.0182(7) 0.0232(8) 0.0084(6) -0.0010(6) 0.0007(5) 0.0023(6)
C26 0.0132(7) 0.0201(7) 0.0121(7) 0.0024(6) 0.0012(5) 0.0052(6)
C27 0.0092(6) 0.0147(7) 0.0092(6) 0.0042(5) -0.0008(5) 0.0034(5)
C28 0.0136(7) 0.0162(7) 0.0105(6) 0.0040(5) 0.0004(5) 0.0058(5)
C29 0.0130(7) 0.0258(8) 0.0137(7) 0.0095(6) 0.0038(5) 0.0098(6)
C30 0.0096(6) 0.0266(8) 0.0173(7) 0.0096(6) 0.0003(5) -0.0001(6)
C31 0.0171(7) 0.0183(7) 0.0166(7) 0.0028(6) -0.0009(6) -0.0020(6)
C32 0.0138(7) 0.0182(7) 0.0123(7) 0.0019(5) 0.0020(5) 0.0040(5)

loop_
_atom_type_symbol
_atom_type_description
_atom_type_scat_dispersion_real
_atom_type_scat_dispersion_imag
_atom_type_scat_source
C C 0.0033 0.0016 'International Tables Vol C Tables 4.2.6.8 and 6.1.1.4'
H H 0.0000 0.0000 'International Tables Vol C Tables 4.2.6.8 and 6.1.1.4'
N N 0.0061 0.0033 'International Tables Vol C Tables 4.2.6.8 and 6.1.1.4'
P P 0.1023 0.0942 'International Tables Vol C Tables 4.2.6.8 and 6.1.1.4'
S S 0.1246 0.1234 'International Tables Vol C Tables 4.2.6.8 and 6.1.1.4'
Cl Cl 0.1484 0.1585 'International Tables Vol C Tables 4.2.6.8 and 6.1.1.4'
Ru Ru -1.2594 0.8363 'International Tables Vol C Tables 4.2.6.8 and 6.1.1.4'
O O 0.0106 0.0060 'International Tables Vol C Tables 4.2.6.8 and 6.1.1.4'

loop_
_geom_angle_atom_site_label_1
_geom_angle_atom_site_label_2
_geom_angle_atom_site_label_3
_geom_angle
N1 Ru1 N2 81.99(4)
N1 Ru1 S1 83.39(3)
N2 Ru1 S1 164.57(3)
N1 Ru1 P1 176.96(3)
N2 Ru1 P1 99.83(3)
S1 Ru1 P1 94.574(18)
N1 Ru1 Cl1 87.65(3)
N2 Ru1 Cl1 90.63(3)
S1 Ru1 Cl1 83.885(19)
P1 Ru1 Cl1 89.885(15)
N1 Ru1 Cl2 79.63(3)
N2 Ru1 Cl2 89.49(4)
S1 Ru1 Cl2 92.69(2)
P1 Ru1 Cl2 102.765(14)
Cl1 Ru1 Cl2 167.140(12)
C21 P1 C27 100.49(6)
C21 P1 C15 99.18(6)
C27 P1 C15 102.73(6)
C21 P1 Ru1 123.30(5)
C27 P1 Ru1 111.48(4)
C15 P1 Ru1 116.68(4)
C1 S1 C7 99.30(6)
C1 S1 Ru1 119.59(5)
C7 S1 Ru1 100.65(5)
C9 N1 C8 115.54(11)
C9 N1 Ru1 108.12(8)
C8 N1 Ru1 112.64(8)
C14 N2 C11 106.33(11)
C14 N2 C10 110.29(11)
C11 N2 C10 110.30(11)
C14 N2 Ru1 111.35(8)
C11 N2 Ru1 114.68(8)
C10 N2 Ru1 103.94(8)
C13 O1 C12 109.01(12)
C2 C1 C6 120.25(13)
C2 C1 S1 120.85(10)
C6 C1 S1 118.74(10)
C1 C2 C3 119.60(13)
C4 C3 C2 120.25(14)
C5 C4 C3 120.00(13)
C4 C5 C6 120.05(14)
C5 C6 C1 119.84(13)
C8 C7 S1 109.40(9)
N1 C8 C7 107.74(11)
N1 C9 C10 107.71(11)
N2 C10 C9 110.72(12)
N2 C11 C12 114.12(12)
O1 C12 C11 112.46(13)
O1 C13 C14 110.21(12)
N2 C14 C13 113.80(11)
C16 C15 C20 118.01(13)
C16 C15 P1 122.02(11)
C20 C15 P1 119.92(11)
C15 C16 C17 120.82(15)
C18 C17 C16 120.28(15)
C19 C18 C17 119.75(15)
C18 C19 C20 120.23(15)
C19 C20 C15 120.91(15)
C22 C21 C26 118.62(13)
C22 C21 P1 121.08(10)
C26 C21 P1 120.21(10)
C21 C22 C23 120.23(13)
C24 C23 C22 120.47(14)
C23 C24 C25 119.98(13)
C24 C25 C26 119.77(13)
C25 C26 C21 120.92(13)
C28 C27 C32 118.03(12)
C28 C27 P1 118.75(10)
C32 C27 P1 122.89(10)
C29 C28 C27 120.89(13)
C30 C29 C28 120.10(13)
C31 C30 C29 119.85(13)
C30 C31 C32 120.20(14)
C31 C32 C27 120.89(13)

loop_
_geom_bond_atom_site_label_1
_geom_bond_atom_site_label_2
_geom_bond_distance
Ru1 N1 2.1335(12)
Ru1 N2 2.2267(12)
Ru1 S1 2.3028(5)
Ru1 P1 2.3329(6)
Ru1 Cl1 2.4212(5)
Ru1 Cl2 2.4272(5)
P1 C21 1.8425(14)
P1 C27 1.8516(14)
P1 C15 1.8577(14)
S1 C1 1.7907(14)
S1 C7 1.8360(14)
N1 C9 1.4695(18)
N1 C8 1.4803(17)
N2 C14 1.4935(17)
N2 C11 1.4987(18)
N2 C10 1.5061(18)
O1 C13 1.4235(19)
O1 C12 1.4265(19)
C1 C2 1.3878(19)
C1 C6 1.3908(19)
C2 C3 1.390(2)
C3 C4 1.388(2)
C4 C5 1.386(2)
C5 C6 1.388(2)
C7 C8 1.5130(19)
C9 C10 1.514(2)
C11 C12 1.522(2)
C13 C14 1.5201(19)
C15 C16 1.393(2)
C15 C20 1.396(2)
C16 C17 1.393(2)
C17 C18 1.380(2)
C18 C19 1.377(2)
C19 C20 1.392(2)
C21 C22 1.3903(19)
C21 C26 1.3989(19)
C22 C23 1.3904(19)
C23 C24 1.380(2)
C24 C25 1.384(2)
C25 C26 1.3839(19)
C27 C28 1.3962(18)
C27 C32 1.3972(19)
C28 C29 1.3898(19)
C29 C30 1.384(2)
C30 C31 1.379(2)
C31 C32 1.3895(19)
